data_2208411
loop_
_publ_author_name
'\"Ozdemir Gonca'
'I\,s\?ik \,Samil'
'Albayrak, \,Ci\(gdem'
'A\(gar Erbil'

_publ_section_title
;
 (<i>E</i>)-2-Benzoyl-4-[(4-methylphenyl)diazenyl]phenol
;
_journal_coeditor_code RZ6170
_journal_issue 3
_journal_name_full 'Acta Crystallographica Section E'
_journal_page_first o899
_journal_page_last o900
_journal_paper_doi 10.1107/S1600536806003382
_journal_volume 62
_journal_year 2006
_chemical_formula_iupac 'C20 H16 N2 O2'
_chemical_formula_moiety 'C20 H16 N2 O2'
_chemical_formula_sum 'C20 H16 N2 O2'
_chemical_formula_weight 316.35
_chemical_name_systematic
;
(E)-2-benzoyl-4-[(4-methylphenyl)diazenyl]phenol
;
_space_group_IT_number 14
_symmetry_cell_setting monoclinic
_symmetry_space_group_name_Hall '-P 2ybc'
_symmetry_space_group_name_H-M 'P 1 21/c 1'
_atom_sites_solution_hydrogens geom
_atom_sites_solution_primary direct
_atom_sites_solution_secondary difmap
_cell_angle_alpha 90.00
_cell_angle_beta 111.706(6)
_cell_angle_gamma 90.00
_cell_formula_units_Z 4
_cell_length_a 15.6711(13)
_cell_length_b 5.8068(2)
_cell_length_c 18.7764(13)
_cell_measurement_reflns_used 17500
_cell_measurement_temperature 293(2)
_cell_measurement_theta_max 27.92
_cell_measurement_theta_min 2.23
_cell_volume 1587.48(19)
_computing_cell_refinement X-AREA
_computing_data_collection 'X-AREA (Stoe & Cie, 2002)'
_computing_data_reduction 'X-RED32 (Stoe & Cie, 2002)'
_computing_molecular_graphics 'ORTEP-3 for Windows (Farrugia, 1997)'
_computing_publication_material 'WinGX (Farrugia, 1999)'
_computing_structure_refinement 'SHELXL97 (Sheldrick, 1997)'
_computing_structure_solution 'SHELXS97 (Sheldrick, 1997)'
_diffrn_ambient_temperature 293(2)
_diffrn_detector_area_resol_mean 6.67
_diffrn_measured_fraction_theta_full 0.999
_diffrn_measured_fraction_theta_max 0.999
_diffrn_measurement_device_type 'Stoe IPDS-2'
_diffrn_measurement_method \w
_diffrn_radiation_monochromator graphite
_diffrn_radiation_source 'fine-focus sealed tube'
_diffrn_radiation_type MoK\a
_diffrn_radiation_wavelength 0.71073
_diffrn_reflns_av_R_equivalents 0.0384
_diffrn_reflns_av_sigmaI/netI 0.0219
_diffrn_reflns_limit_h_max 19
_diffrn_reflns_limit_h_min -19
_diffrn_reflns_limit_k_max 7
_diffrn_reflns_limit_k_min -7
_diffrn_reflns_limit_l_max 22
_diffrn_reflns_limit_l_min -22
_diffrn_reflns_number 15552
_diffrn_reflns_theta_full 26.00
_diffrn_reflns_theta_max 26.00
_diffrn_reflns_theta_min 2.23
_diffrn_standards_decay_% <2
_diffrn_standards_interval_count 0
_diffrn_standards_interval_time 0
_diffrn_standards_number 0
_exptl_absorpt_coefficient_mu 0.087
_exptl_absorpt_correction_T_max 0.9836
_exptl_absorpt_correction_T_min 0.9525
_exptl_absorpt_correction_type integration
_exptl_absorpt_process_details '(X-RED32; Stoe & Cie, 2002)'
_exptl_crystal_colour brown
_exptl_crystal_density_diffrn 1.324
_exptl_crystal_density_method 'not measured'
_exptl_crystal_description prism
_exptl_crystal_F_000 664
_exptl_crystal_size_max 0.660
_exptl_crystal_size_mid 0.457
_exptl_crystal_size_min 0.200
_refine_diff_density_max 0.169
_refine_diff_density_min -0.130
_refine_ls_extinction_method none
_refine_ls_goodness_of_fit_ref 1.022
_refine_ls_hydrogen_treatment constr
_refine_ls_matrix_type full
_refine_ls_number_parameters 217
_refine_ls_number_reflns 3115
_refine_ls_number_restraints 0
_refine_ls_restrained_S_all 1.022
_refine_ls_R_factor_all 0.0628
_refine_ls_R_factor_gt 0.0403
_refine_ls_shift/su_max 0.000
_refine_ls_shift/su_mean 0.000
_refine_ls_structure_factor_coef Fsqd
_refine_ls_weighting_details 'calc w=1/[\s^2^(Fo^2^)+(0.0643P)^2^+0.0625P] where P=(Fo^2^+2Fc^2^)/3'
_refine_ls_weighting_scheme calc
_refine_ls_wR_factor_gt 0.1053
_refine_ls_wR_factor_ref 0.1149
_reflns_number_gt 2171
_reflns_number_total 3115
_reflns_threshold_expression I>2\s(I)
_cod_data_source_file rz6170.cif
_cod_data_source_block I
_cod_original_cell_volume 1587.48(18)
_cod_original_sg_symbol_H-M 'P 21/c'
_cod_database_code 2208411
_cod_database_fobs_code 2208411

loop_
_symmetry_equiv_pos_as_xyz
'x, y, z'
'-x, y+1/2, -z+1/2'
'-x, -y, -z'
'x, -y-1/2, z-1/2'

loop_
_atom_site_label
_atom_site_fract_x
_atom_site_fract_y
_atom_site_fract_z
_atom_site_U_iso_or_equiv
_atom_site_adp_type
_atom_site_calc_flag
_atom_site_refinement_flags
_atom_site_occupancy
_atom_site_type_symbol
N1 0.15540(9) 0.4573(2) 0.28015(7) 0.0594(3) Uani d . 1 N
N2 0.22420(9) 0.3323(2) 0.29111(7) 0.0578(3) Uani d . 1 N
O2 0.39856(8) -0.5407(2) 0.44531(7) 0.0676(3) Uani d . 1 O
C8 0.23462(11) 0.1509(3) 0.34463(8) 0.0553(4) Uani d . 1 C
C9 0.30595(11) 0.0007(3) 0.35479(8) 0.0535(4) Uani d . 1 C
H9 0.3441 0.0250 0.3275 0.064 Uiso calc R 1 H
C10 0.32317(10) -0.1872(3) 0.40459(8) 0.0528(4) Uani d . 1 C
C5 0.14479(10) 0.6388(3) 0.22652(8) 0.0549(4) Uani d . 1 C
O1 0.27153(10) -0.4045(2) 0.49051(7) 0.0789(4) Uani d . 1 O
H1 0.3150 -0.4840 0.4911 0.118 Uiso calc R 1 H
C14 0.39652(11) -0.3535(3) 0.41325(8) 0.0546(4) Uani d . 1 C
C3 0.18717(13) 0.8625(3) 0.13777(10) 0.0672(5) Uani d . 1 C
H3 0.2277 0.8905 0.1130 0.081 Uiso calc R 1 H
C4 0.20555(12) 0.6870(3) 0.19007(10) 0.0635(4) Uani d . 1 C
H4 0.2587 0.5999 0.2012 0.076 Uiso calc R 1 H
C6 0.06784(12) 0.7748(3) 0.21029(10) 0.0640(4) Uani d . 1 C
H6 0.0270 0.7457 0.2347 0.077 Uiso calc R 1 H
C2 0.10977(12) 0.9991(3) 0.12097(9) 0.0635(4) Uani d . 1 C
C11 0.26290(12) -0.2233(3) 0.44391(9) 0.0618(4) Uani d . 1 C
C15 0.47059(10) -0.3057(3) 0.38344(8) 0.0516(4) Uani d . 1 C
C12 0.19250(13) -0.0678(3) 0.43509(10) 0.0713(5) Uani d . 1 C
H12 0.1543 -0.0893 0.4624 0.086 Uiso calc R 1 H
C20 0.49350(12) -0.4768(3) 0.34246(9) 0.0608(4) Uani d . 1 C
H20 0.4596 -0.6125 0.3309 0.073 Uiso calc R 1 H
C13 0.17840(12) 0.1167(3) 0.38684(10) 0.0667(4) Uani d . 1 C
H13 0.1312 0.2199 0.3820 0.080 Uiso calc R 1 H
C16 0.52204(11) -0.1045(3) 0.40084(9) 0.0590(4) Uani d . 1 C
H16 0.5063 0.0136 0.4272 0.071 Uiso calc R 1 H
C7 0.05056(12) 0.9526(3) 0.15859(10) 0.0682(5) Uani d . 1 C
H7 -0.0016 1.0429 0.1487 0.082 Uiso calc R 1 H
C18 0.61792(13) -0.2510(3) 0.33765(11) 0.0705(5) Uani d . 1 C
H18 0.6678 -0.2331 0.3226 0.085 Uiso calc R 1 H
C17 0.59642(12) -0.0799(3) 0.37907(10) 0.0668(4) Uani d . 1 C
H17 0.6322 0.0525 0.3924 0.080 Uiso calc R 1 H
C19 0.56579(13) -0.4481(3) 0.31863(10) 0.0700(5) Uani d . 1 C
H19 0.5794 -0.5619 0.2896 0.084 Uiso calc R 1 H
C1 0.09131(16) 1.1951(4) 0.06429(11) 0.0875(6) Uani d . 1 C
H1A 0.1389 1.2003 0.0436 0.131 Uiso calc R 1 H
H1B 0.0903 1.3378 0.0898 0.131 Uiso calc R 1 H
H1C 0.0331 1.1716 0.0235 0.131 Uiso calc R 1 H

loop_
_atom_site_aniso_label
_atom_site_aniso_U_11
_atom_site_aniso_U_22
_atom_site_aniso_U_33
_atom_site_aniso_U_12
_atom_site_aniso_U_13
_atom_site_aniso_U_23
N1 0.0540(8) 0.0630(8) 0.0630(8) -0.0021(6) 0.0239(6) -0.0055(7)
N2 0.0509(8) 0.0597(8) 0.0624(7) -0.0014(6) 0.0204(6) -0.0078(6)
O2 0.0696(8) 0.0614(7) 0.0707(7) -0.0075(6) 0.0249(6) 0.0115(6)
C8 0.0545(9) 0.0561(9) 0.0555(8) -0.0077(7) 0.0208(7) -0.0084(7)
C9 0.0532(9) 0.0566(9) 0.0527(8) -0.0092(7) 0.0219(7) -0.0081(7)
C10 0.0560(9) 0.0545(8) 0.0490(7) -0.0109(7) 0.0206(7) -0.0079(7)
C5 0.0530(9) 0.0590(9) 0.0541(8) -0.0073(7) 0.0216(7) -0.0099(7)
O1 0.0962(10) 0.0808(9) 0.0747(7) -0.0051(7) 0.0490(7) 0.0102(7)
C14 0.0591(9) 0.0539(9) 0.0470(7) -0.0114(7) 0.0151(7) -0.0036(7)
C3 0.0692(11) 0.0751(11) 0.0683(10) -0.0154(9) 0.0383(9) -0.0125(9)
C4 0.0584(10) 0.0656(10) 0.0740(10) -0.0029(8) 0.0332(8) -0.0088(9)
C6 0.0551(9) 0.0768(11) 0.0655(9) -0.0003(8) 0.0287(8) 0.0013(9)
C2 0.0706(11) 0.0638(10) 0.0540(8) -0.0155(8) 0.0206(8) -0.0091(7)
C11 0.0730(11) 0.0644(10) 0.0535(9) -0.0131(8) 0.0299(8) -0.0072(8)
C15 0.0507(8) 0.0511(8) 0.0491(7) -0.0019(7) 0.0140(6) 0.0051(6)
C12 0.0773(12) 0.0817(12) 0.0696(10) -0.0071(10) 0.0442(9) -0.0062(9)
C20 0.0675(10) 0.0504(9) 0.0657(9) -0.0027(8) 0.0260(8) -0.0010(7)
C13 0.0622(10) 0.0743(11) 0.0692(10) -0.0011(8) 0.0309(8) -0.0110(9)
C16 0.0623(10) 0.0552(9) 0.0561(8) -0.0072(7) 0.0180(7) -0.0016(7)
C7 0.0607(10) 0.0756(11) 0.0684(10) 0.0043(9) 0.0241(8) 0.0026(9)
C18 0.0618(11) 0.0726(12) 0.0832(11) 0.0067(9) 0.0338(9) 0.0165(10)
C17 0.0588(10) 0.0642(10) 0.0744(10) -0.0114(8) 0.0211(8) 0.0061(9)
C19 0.0762(12) 0.0611(10) 0.0806(11) 0.0087(9) 0.0381(10) 0.0029(9)
C1 0.1058(16) 0.0792(13) 0.0721(11) -0.0200(12) 0.0267(11) 0.0051(10)

loop_
_atom_type_symbol
_atom_type_description
_atom_type_scat_dispersion_real
_atom_type_scat_dispersion_imag
_atom_type_scat_source
C C 0.0033 0.0016 'International Tables Vol C Tables 4.2.6.8 and 6.1.1.4'
H H 0.0000 0.0000 'International Tables Vol C Tables 4.2.6.8 and 6.1.1.4'
N N 0.0061 0.0033 'International Tables Vol C Tables 4.2.6.8 and 6.1.1.4'
O O 0.0106 0.0060 'International Tables Vol C Tables 4.2.6.8 and 6.1.1.4'

loop_
_geom_angle_atom_site_label_1
_geom_angle_atom_site_label_2
_geom_angle_atom_site_label_3
_geom_angle
N2 N1 C5 114.44(13)
N1 N2 C8 114.36(13)
C9 C8 C13 118.74(15)
C9 C8 N2 116.29(13)
C13 C8 N2 124.97(15)
C8 C9 C10 122.32(14)
C8 C9 H9 118.8
C10 C9 H9 118.8
C9 C10 C11 117.70(15)
C9 C10 C14 122.62(13)
C11 C10 C14 119.55(14)
C6 C5 C4 118.58(16)
C6 C5 N1 116.37(13)
C4 C5 N1 125.05(15)
C11 O1 H1 109.5
O2 C14 C10 120.76(14)
O2 C14 C15 117.59(15)
C10 C14 C15 121.64(13)
C4 C3 C2 121.60(16)
C4 C3 H3 119.2
C2 C3 H3 119.2
C3 C4 C5 120.10(16)
C3 C4 H4 120.0
C5 C4 H4 120.0
C7 C6 C5 120.97(15)
C7 C6 H6 119.5
C5 C6 H6 119.5
C7 C2 C3 117.88(16)
C7 C2 C1 121.08(18)
C3 C2 C1 121.03(16)
O1 C11 C12 118.16(14)
O1 C11 C10 122.08(16)
C12 C11 C10 119.76(15)
C20 C15 C16 119.20(14)
C20 C15 C14 118.31(13)
C16 C15 C14 122.27(14)
C13 C12 C11 121.05(15)
C13 C12 H12 119.5
C11 C12 H12 119.5
C19 C20 C15 120.61(15)
C19 C20 H20 119.7
C15 C20 H20 119.7
C12 C13 C8 120.35(16)
C12 C13 H13 119.8
C8 C13 H13 119.8
C17 C16 C15 119.91(15)
C17 C16 H16 120.0
C15 C16 H16 120.0
C6 C7 C2 120.85(17)
C6 C7 H7 119.6
C2 C7 H7 119.6
C19 C18 C17 120.06(16)
C19 C18 H18 120.0
C17 C18 H18 120.0
C16 C17 C18 120.21(16)
C16 C17 H17 119.9
C18 C17 H17 119.9
C20 C19 C18 119.94(17)
C20 C19 H19 120.0
C18 C19 H19 120.0
C2 C1 H1A 109.5
C2 C1 H1B 109.5
H1A C1 H1B 109.5
C2 C1 H1C 109.5
H1A C1 H1C 109.5
H1B C1 H1C 109.5

loop_
_geom_bond_atom_site_label_1
_geom_bond_atom_site_label_2
_geom_bond_distance
_geom_bond_publ_flag
N1 N2 1.2522(18) yes
N1 C5 1.424(2) yes
N2 C8 1.423(2) yes
O2 C14 1.2373(19) ?
C8 C9 1.374(2) ?
C8 C13 1.400(2) ?
C9 C10 1.397(2) ?
C9 H9 0.9300 ?
C10 C11 1.413(2) ?
C10 C14 1.464(2) ?
C5 C6 1.378(2) ?
C5 C4 1.391(2) ?
O1 C11 1.343(2) ?
O1 H1 0.8200 ?
C14 C15 1.489(2) ?
C3 C4 1.370(2) ?
C3 C2 1.385(3) ?
C3 H3 0.9300 ?
C4 H4 0.9300 ?
C6 C7 1.374(2) ?
C6 H6 0.9300 ?
C2 C7 1.385(2) ?
C2 C1 1.511(3) ?
C11 C12 1.388(3) ?
C15 C20 1.383(2) ?
C15 C16 1.388(2) ?
C12 C13 1.367(2) ?
C12 H12 0.9300 ?
C20 C19 1.373(2) ?
C20 H20 0.9300 ?
C13 H13 0.9300 ?
C16 C17 1.378(2) ?
C16 H16 0.9300 ?
C7 H7 0.9300 ?
C18 C19 1.374(3) ?
C18 C17 1.378(2) ?
C18 H18 0.9300 ?
C17 H17 0.9300 ?
C19 H19 0.9300 ?
C1 H1A 0.9600 ?
C1 H1B 0.9600 ?
C1 H1C 0.9600 ?

loop_
_geom_hbond_atom_site_label_D
_geom_hbond_atom_site_label_H
_geom_hbond_atom_site_label_A
_geom_hbond_distance_DH
_geom_hbond_distance_HA
_geom_hbond_distance_DA
_geom_hbond_angle_DHA
O1 H1 O2 0.82 1.84 2.5608(17) 146

loop_
_geom_torsion_atom_site_label_1
_geom_torsion_atom_site_label_2
_geom_torsion_atom_site_label_3
_geom_torsion_atom_site_label_4
_geom_torsion
C5 N1 N2 C8 -179.93(12)
N1 N2 C8 C9 176.04(13)
N1 N2 C8 C13 -4.2(2)
C13 C8 C9 C10 1.2(2)
N2 C8 C9 C10 -178.93(13)
C8 C9 C10 C11 1.5(2)
C8 C9 C10 C14 177.30(14)
N2 N1 C5 C6 177.35(14)
N2 N1 C5 C4 -2.5(2)
C9 C10 C14 O2 -165.31(13)
C11 C10 C14 O2 10.4(2)
C9 C10 C14 C15 14.1(2)
C11 C10 C14 C15 -170.15(13)
C2 C3 C4 C5 1.5(3)
C6 C5 C4 C3 -1.7(2)
N1 C5 C4 C3 178.21(15)
C4 C5 C6 C7 0.8(2)
N1 C5 C6 C7 -179.15(14)
C4 C3 C2 C7 -0.3(2)
C4 C3 C2 C1 178.81(16)
C9 C10 C11 O1 177.18(14)
C14 C10 C11 O1 1.2(2)
C9 C10 C11 C12 -3.2(2)
C14 C10 C11 C12 -179.15(15)
O2 C14 C15 C20 45.7(2)
C10 C14 C15 C20 -133.75(15)
O2 C14 C15 C16 -128.79(16)
C10 C14 C15 C16 51.8(2)
O1 C11 C12 C13 -178.15(15)
C10 C11 C12 C13 2.2(3)
C16 C15 C20 C19 -0.5(2)
C14 C15 C20 C19 -175.13(15)
C11 C12 C13 C8 0.6(3)
C9 C8 C13 C12 -2.3(2)
N2 C8 C13 C12 177.88(15)
C20 C15 C16 C17 -1.7(2)
C14 C15 C16 C17 172.67(14)
C5 C6 C7 C2 0.4(3)
C3 C2 C7 C6 -0.7(2)
C1 C2 C7 C6 -179.76(16)
C15 C16 C17 C18 2.4(2)
C19 C18 C17 C16 -0.7(3)
C15 C20 C19 C18 2.1(3)
C17 C18 C19 C20 -1.5(3)

loop_
_cod_related_entry_id
_cod_related_entry_database
_cod_related_entry_code
1 ChemSpider 21179624
